data_7720267
loop_
_publ_author_name
'Rhames, Maxwell C.'
'Burnett, Nora L.'
'Lee, Annemarie A.'
'Clark, Colin B.'
'Tocco, William C.'
'Ahmed, Ahshabibi'
'Ruhren, Alexander N.'
'Besson, Claire'
'Panetier, Julien A.'
'Swierk, John R.'
'Arias-Rotondo, Daniela M'

_publ_section_title
;
 A low-spin manganese(II) complex with an emissive charge-transfer excited
 state.
;
_journal_issue 10
_journal_name_full 'Dalton transactions (Cambridge, England : 2003)'
_journal_page_first 4097
_journal_page_last 4101
_journal_paper_doi 10.1039/d5dt02990b
_journal_volume 55
_journal_year 2026
_chemical_formula_moiety 'C46 H34 Mn N10, 2(F6 P)'
_chemical_formula_sum 'C46 H34 F12 Mn N10 P2'
_chemical_formula_weight 1071.71
_chemical_name_systematic 'di(2,6-bis[3-phenylimidazol-2-35ylidene]pyridine)manganese(II) hexafluorophosphate'
_space_group_crystal_system monoclinic
_space_group_IT_number 14
_space_group_name_Hall '-P 2yn'
_space_group_name_H-M_alt 'P 1 21/n 1'
_atom_sites_solution_hydrogens geom
_atom_sites_solution_primary dual
_audit_block_doi 10.5517/ccdc.csd.cc2m80gd
_audit_creation_date 2025-07-07
_audit_creation_method
;
Olex2 1.5
(compiled 2025.05.31 svn.r86d253d1 for OlexSys, GUI svn.r7254)
;
_audit_update_record
;
2025-07-07 deposited with the CCDC.	2026-02-09 downloaded from the CCDC.
;
_cell_angle_alpha 90
_cell_angle_beta 92.313(6)
_cell_angle_gamma 90
_cell_formula_units_Z 4
_cell_length_a 16.3216(12)
_cell_length_b 13.6024(8)
_cell_length_c 20.9657(13)
_cell_measurement_reflns_used 3540
_cell_measurement_temperature 296.8(10)
_cell_measurement_theta_max 22.7600
_cell_measurement_theta_min 2.1830
_cell_volume 4650.9(5)
_computing_cell_refinement 'CrysAlisPro 1.171.43.120a (Rigaku OD, 2024)'
_computing_data_collection 'CrysAlisPro system (CCD 44.108a 64-bit (release 25-04-2025))'
_computing_data_reduction 'CrysAlisPro 1.171.43.120a (Rigaku OD, 2024)'
_computing_molecular_graphics 'Olex2 1.5 (Dolomanov et al., 2009)'
_computing_publication_material 'Olex2 1.5 (Dolomanov et al., 2009)'
_computing_structure_refinement 'SHELXL 2019/3 (Sheldrick, 2015)'
_computing_structure_solution 'SHELXT 2018/2 (Sheldrick, 2018)'
_diffrn_ambient_temperature 296.8(10)
_diffrn_detector 'Hybrid Pixel Array Detector'
_diffrn_detector_area_resol_mean 10.0000
_diffrn_measured_fraction_theta_full 0.999
_diffrn_measured_fraction_theta_max 0.999
_diffrn_measurement_details
;
List of Runs (angles in degrees, time in seconds):

  # Type    Start    End  Width  t~exp~   \w     \q     \k     \f   Frames
#--------------------------------------------------------------------------
  1  \w    -74.00 110.00   0.50   40.00    --   20.00  54.00-150.00  368
  2  \w    -74.00  50.00   0.50   40.00    --   20.00  54.00   0.00  248
  3  \w      7.00  74.00   0.50   40.00    --   20.00  54.00   0.00  134
  4  \w     78.00 106.00   0.50   40.00    --   20.00  54.00   0.00   56
  5  \w    -72.00  20.00   0.50   40.00    --   20.00  54.00  90.00  184
  6  \w     70.00 109.00   0.50   40.00    --   20.00  54.00  90.00   78
  7  \w    -73.00  17.00   0.50   40.00    --   20.00  54.00 -60.00  180
  8  \w     80.00 105.00   0.50   40.00    --   20.00  54.00 -60.00   50
  9  \w     41.00  73.00   0.50   40.00    --   20.00  54.00 150.00   64
 10  \w     85.00 110.00   0.50   40.00    --   20.00  54.00 150.00   50
 11  \w    -74.00  64.00   0.50   40.00    --   20.00  54.00 -90.00  276
 12  \w    -72.00  -5.00   0.50   40.00    --   20.00  54.00-150.00  134
;
_diffrn_measurement_device 'two-circle diffractometer'
_diffrn_measurement_device_type 'XtaLAB Mini II'
_diffrn_measurement_method '\w scans'
_diffrn_orient_matrix_type 'CrysAlisPro convention (1999,Acta A55,543-557)'
_diffrn_orient_matrix_UB_11 -0.0037139000
_diffrn_orient_matrix_UB_12 0.0382812000
_diffrn_orient_matrix_UB_13 0.0226591000
_diffrn_orient_matrix_UB_21 -0.0429553000
_diffrn_orient_matrix_UB_22 0.0014366000
_diffrn_orient_matrix_UB_23 -0.0065878000
_diffrn_orient_matrix_UB_31 -0.0057605000
_diffrn_orient_matrix_UB_32 -0.0353825000
_diffrn_orient_matrix_UB_33 0.0242727000
_diffrn_radiation_monochromator graphite
_diffrn_radiation_probe x-ray
_diffrn_radiation_type 'Mo K\a'
_diffrn_radiation_wavelength 0.71073
_diffrn_reflns_av_R_equivalents 0.1091
_diffrn_reflns_av_unetI/netI 0.1153
_diffrn_reflns_Laue_measured_fraction_full 0.999
_diffrn_reflns_Laue_measured_fraction_max 0.999
_diffrn_reflns_limit_h_max 19
_diffrn_reflns_limit_h_min -19
_diffrn_reflns_limit_k_max 16
_diffrn_reflns_limit_k_min -16
_diffrn_reflns_limit_l_max 25
_diffrn_reflns_limit_l_min -25
_diffrn_reflns_number 57139
_diffrn_reflns_point_group_measured_fraction_full 0.999
_diffrn_reflns_point_group_measured_fraction_max 0.999
_diffrn_reflns_theta_full 25.242
_diffrn_reflns_theta_max 25.349
_diffrn_reflns_theta_min 2.156
_diffrn_source 'fine-focus sealed X-ray tube'
_diffrn_source_type 'Rigaku (Mo) X-ray Source'
_exptl_absorpt_coefficient_mu 0.448
_exptl_absorpt_correction_T_max 0.997
_exptl_absorpt_correction_T_min 0.966
_exptl_absorpt_correction_type analytical
_exptl_absorpt_process_details
;
CrysAlisPro 1.171.43.120a (Rigaku Oxford Diffraction, 2024)
Analytical numeric absorption correction using a multifaceted crystal
model based on expressions derived by R.C. Clark & J.S. Reid.
(Clark, R. C. & Reid, J. S. (1995). Acta Cryst. A51, 887-897)
Empirical absorption correction using spherical harmonics,
implemented in SCALE3 ABSPACK scaling algorithm.
;
_exptl_crystal_colour 'dark red'
_exptl_crystal_colour_modifier dark
_exptl_crystal_colour_primary red
_exptl_crystal_density_diffrn 1.531
_exptl_crystal_description needle
_exptl_crystal_F_000 2172
_exptl_crystal_recrystallization_method 'Slow diffusion of diethyl ether into acetonitrile solution'
_exptl_crystal_size_max 0.39
_exptl_crystal_size_mid 0.05
_exptl_crystal_size_min 0.03
_refine_diff_density_max 0.572
_refine_diff_density_min -0.213
_refine_diff_density_rms 0.056
_refine_ls_extinction_method none
_refine_ls_goodness_of_fit_ref 0.991
_refine_ls_hydrogen_treatment constr
_refine_ls_matrix_type full
_refine_ls_number_parameters 768
_refine_ls_number_reflns 8532
_refine_ls_number_restraints 1722
_refine_ls_restrained_S_all 0.959
_refine_ls_R_factor_all 0.1823
_refine_ls_R_factor_gt 0.0710
_refine_ls_shift/su_max 0.000
_refine_ls_shift/su_mean 0.000
_refine_ls_structure_factor_coef Fsqd
_refine_ls_weighting_details 'w=1/[\s^2^(Fo^2^)+(0.0759P)^2^] where P=(Fo^2^+2Fc^2^)/3'
_refine_ls_weighting_scheme calc
_refine_ls_wR_factor_gt 0.1395
_refine_ls_wR_factor_ref 0.1778
_reflns_Friedel_coverage 0.000
_reflns_number_gt 3896
_reflns_number_total 8532
_reflns_threshold_expression 'I > 2\s(I)'
_cod_data_source_file d5dt02990b2.cif
_cod_data_source_block '[Mn(bimPh)2](PF6)2'
_cod_depositor_comments 'Adding full bibliography for 7720267.cif.'
_cod_original_cell_volume 4650.8(5)
_cod_database_code 7720267
_shelx_shelxl_version_number 2019/3
_chemical_oxdiff_formula C46H34F12MnN10P2
_shelx_space_group_comment
;
The symmetry employed for this shelxl refinement is uniquely defined
by the following loop, which should always be used as a source of
symmetry information in preference to the above space-group names.
They are only intended as comments.
;
_cell_oxdiff_angle_alpha 89.985(4)
_cell_oxdiff_angle_beta 129.311(8)
_cell_oxdiff_angle_gamma 89.991(5)
_cell_oxdiff_length_a 16.3186(12)
_cell_oxdiff_length_b 13.6016(7)
_cell_oxdiff_length_c 27.0808(15)
_cell_oxdiff_measurement_reflns_used 3539
_cell_oxdiff_volume 4650.7(5)
_shelx_estimated_absorpt_t_max 0.987
_shelx_estimated_absorpt_t_min 0.845
_diffrn_oxdiff_digest_od_ed
;

;
_olex2_refinement_description
;
1. Fixed Uiso
 At 1.2 times of:
  All C(H) groups
2. Restrained distances
 F1A-F3A \\sim F1A-F4A \\sim F1A-F6A \\sim F1A-F5A \\sim F2A-F3A \\sim F2A-F4A
\\sim F2A-F6A \\sim F2A-F5A
 \\sim F3A-F6A \\sim F3A-F5A \\sim F4A-F6A \\sim F4A-F5A \\sim F4C-F6C \\sim
F4C-F5C \\sim F4C-F1C \\sim F4C-
 F2C \\sim F6C-F1C \\sim F6C-F2C \\sim F6C-F3C \\sim F5C-F1C \\sim F5C-F2C
\\sim F5C-F3C \\sim F1C-F3C ~
 F2C-F3C \\sim F1B-F3B \\sim F1B-F4B \\sim F1B-F6B \\sim F1B-F5B \\sim F2B-F3B
\\sim F2B-F4B \\sim F2B-F6B
 \\sim F2B-F5B \\sim F3B-F6B \\sim F3B-F5B \\sim F4B-F6B \\sim F4B-F5B \\sim
F2D-F5D \\sim F2D-F3D \\sim F2D-
 F4D \\sim F2D-F6D \\sim F1D-F5D \\sim F1D-F3D \\sim F1D-F4D \\sim F1D-F6D
\\sim F5D-F3D \\sim F5D-F4D ~
 F3D-F6D \\sim F4D-F6D
 with sigma of 0.04
 P1A-F1A \\sim P1A-F2A \\sim P1A-F3A \\sim P1A-F4A \\sim P1A-F6A \\sim P1A-F5A
\\sim P1C-F4C \\sim P1C-F6C
 \\sim P1C-F5C \\sim P1C-F1C \\sim P1C-F2C \\sim P1C-F3C \\sim P1B-F1B \\sim
P1B-F2B \\sim P1B-F3B \\sim P1B-
 F4B \\sim P1B-F6B \\sim P1B-F5B \\sim P1D-F2D \\sim P1D-F1D \\sim P1D-F5D
\\sim P1D-F3D \\sim P1D-F4D ~
 P1D-F6D
 with sigma of 0.02
3. Uiso/Uaniso restraints and constraints
All non-hydrogen atoms have similar U: within 0.9A with sigma of 0.04 and sigma
for terminal atoms of 0.08 within 0.9A
4. Rigid body (RIGU) restrains
 F1D, F2D, F3D, F4D, F5D, F6D, P1D
 with sigma for 1-2 distances of 0.004 and sigma for 1-3 distances of 0.004
 F1A, F2A, F3A, F4A, F5A, F6A, P1A
 with sigma for 1-2 distances of 0.004 and sigma for 1-3 distances of 0.004
 F1B, F2B, F3B, F4B, F5B, F6B, P1B
 with sigma for 1-2 distances of 0.004 and sigma for 1-3 distances of 0.004
 F1C, F2C, F3C, F4C, F5C, F6C, P1C
 with sigma for 1-2 distances of 0.004 and sigma for 1-3 distances of 0.004
5. Others
 Sof(F1B)=Sof(F2B)=Sof(F3B)=Sof(F4B)=Sof(F5B)=Sof(F6B)=Sof(P1B)=1-FVAR(1)
 Sof(F1A)=Sof(F2A)=Sof(F3A)=Sof(F4A)=Sof(F5A)=Sof(F6A)=Sof(P1A)=FVAR(1)
 Sof(F1D)=Sof(F2D)=Sof(F3D)=Sof(F4D)=Sof(F5D)=Sof(F6D)=Sof(P1D)=1-FVAR(2)
 Sof(F1C)=Sof(F2C)=Sof(F3C)=Sof(F4C)=Sof(F5C)=Sof(F6C)=Sof(P1C)=FVAR(2)
6.a Aromatic/amide H refined with riding coordinates:
 C2(H2), C3(H3), C4(H4), C5(H5), C6(H6), C7(H7), C8(H8), C11(H11), C12(H12),
 C13(H13), C16(H16), C17(H17), C18(H18), C19(H19), C20(H20), C21(H21), C22(H22),
  C25(H25), C26(H26), C27(H27), C28(H28), C29(H29), C30(H30), C31(H31),
 C34(H34), C35(H35), C36(H36), C39(H39), C40(H40), C41(H41), C42(H42), C43(H43),
  C44(H44), C45(H45)
;
_olex2_date_sample_completion 2025-06-11
_olex2_date_sample_data_collection 2025-06-10
_olex2_date_sample_submission 2024-07-29
_olex2_exptl_crystal_mounting_method '150 um Mitegen loop'
_olex2_submission_original_sample_id MCR_05_036
_olex2_submission_special_instructions 'No special instructions were received'
_oxdiff_exptl_absorpt_empirical_details
;
Empirical correction (ABSPACK) includes:
- Absorption correction using spherical harmonics
- Frame scaling
;
_oxdiff_exptl_absorpt_empirical_full_max 1.038
_oxdiff_exptl_absorpt_empirical_full_min 0.957

loop_
_space_group_symop_operation_xyz
'x, y, z'
'-x+1/2, y+1/2, -z+1/2'
'-x, -y, -z'
'x-1/2, -y-1/2, z-1/2'

loop_
_atom_site_label
_atom_site_type_symbol
_atom_site_fract_x
_atom_site_fract_y
_atom_site_fract_z
_atom_site_U_iso_or_equiv
_atom_site_adp_type
_atom_site_occupancy
_atom_site_site_symmetry_order
_atom_site_calc_flag
_atom_site_refinement_flags_posn
_atom_site_refinement_flags_adp
_atom_site_refinement_flags_occupancy
_atom_site_disorder_assembly
_atom_site_disorder_group
C1 C 0.4140(3) 0.5778(4) 0.3951(3) 0.0544(14) Uani 1 1 d . . . . .
C2 C 0.4004(3) 0.5999(5) 0.3320(3) 0.0784(17) Uani 1 1 d . . . . .
H2 H 0.387109 0.550590 0.302691 0.094 Uiso 1 1 calc R U . . .
C3 C 0.4066(4) 0.6959(6) 0.3124(3) 0.102(2) Uani 1 1 d . . . . .
H3 H 0.397088 0.711111 0.269456 0.122 Uiso 1 1 calc R U . . .
C4 C 0.4266(4) 0.7694(5) 0.3546(5) 0.102(2) Uani 1 1 d . . . . .
H4 H 0.430235 0.834144 0.340775 0.122 Uiso 1 1 calc R U . . .
C5 C 0.4411(4) 0.7460(5) 0.4177(4) 0.088(2) Uani 1 1 d . . . . .
H5 H 0.455579 0.795373 0.446767 0.105 Uiso 1 1 calc R U . . .
C6 C 0.4345(3) 0.6498(4) 0.4388(3) 0.0675(15) Uani 1 1 d . . . . .
H6 H 0.443831 0.634267 0.481694 0.081 Uiso 1 1 calc R U . . .
C7 C 0.4538(3) 0.4016(5) 0.3944(3) 0.0697(16) Uani 1 1 d . . . . .
H7 H 0.495454 0.406540 0.365562 0.084 Uiso 1 1 calc R U . . .
C8 C 0.4292(3) 0.3197(4) 0.4216(3) 0.0714(17) Uani 1 1 d . . . . .
H8 H 0.449730 0.256737 0.415730 0.086 Uiso 1 1 calc R U . . .
C9 C 0.3507(3) 0.4469(3) 0.4570(2) 0.0454(12) Uani 1 1 d . . . . .
C10 C 0.3091(4) 0.2905(4) 0.4918(2) 0.0591(15) Uani 1 1 d . . . . .
C11 C 0.3136(4) 0.1906(4) 0.5013(3) 0.0844(19) Uani 1 1 d . . . . .
H11 H 0.356998 0.153487 0.486955 0.101 Uiso 1 1 calc R U . . .
C12 C 0.2500(5) 0.1484(4) 0.5334(3) 0.094(2) Uani 1 1 d . . . . .
H12 H 0.250701 0.080865 0.540482 0.113 Uiso 1 1 calc R U . . .
C13 C 0.1854(4) 0.2032(4) 0.5553(3) 0.0838(19) Uani 1 1 d . . . . .
H13 H 0.142480 0.174529 0.576464 0.101 Uiso 1 1 calc R U . . .
C14 C 0.1885(4) 0.3036(4) 0.5437(2) 0.0586(15) Uani 1 1 d . . . . .
C15 C 0.1486(3) 0.4697(4) 0.5477(2) 0.0494(13) Uani 1 1 d . . . . .
C16 C 0.0720(4) 0.3651(5) 0.6073(3) 0.0755(18) Uani 1 1 d . . . . .
H16 H 0.052106 0.307625 0.625051 0.091 Uiso 1 1 calc R U . . .
C17 C 0.0480(3) 0.4561(5) 0.6188(3) 0.0784(18) Uani 1 1 d . . . . .
H17 H 0.007660 0.474368 0.646537 0.094 Uiso 1 1 calc R U . . .
C18 C 0.0956(4) 0.6738(5) 0.6403(3) 0.0862(19) Uani 1 1 d . . . . .
H18 H 0.107325 0.639356 0.677923 0.103 Uiso 1 1 calc R U . . .
C19 C 0.0881(4) 0.7746(6) 0.6416(4) 0.105(2) Uani 1 1 d . . . . .
H19 H 0.096065 0.808418 0.679899 0.126 Uiso 1 1 calc R U . . .
C20 C 0.0689(4) 0.8249(5) 0.5866(4) 0.097(2) Uani 1 1 d . . . . .
H20 H 0.063261 0.892960 0.587310 0.116 Uiso 1 1 calc R U . . .
C21 C 0.0582(4) 0.7745(6) 0.5305(3) 0.093(2) Uani 1 1 d . . . . .
H21 H 0.044933 0.808779 0.493133 0.111 Uiso 1 1 calc R U . . .
C22 C 0.0668(3) 0.6735(5) 0.5282(3) 0.0728(17) Uani 1 1 d . . . . .
H22 H 0.059925 0.639723 0.489770 0.087 Uiso 1 1 calc R U . . .
C23 C 0.0856(3) 0.6244(4) 0.5837(3) 0.0586(14) Uani 1 1 d . . . . .
C24 C 0.3122(3) 0.4099(4) 0.6635(2) 0.0512(13) Uani 1 1 d . . . . .
C25 C 0.2474(4) 0.3880(4) 0.7000(2) 0.0780(18) Uani 1 1 d . . . . .
H25 H 0.211263 0.437193 0.711455 0.094 Uiso 1 1 calc R U . . .
C26 C 0.2355(4) 0.2927(6) 0.7197(3) 0.100(2) Uani 1 1 d . . . . .
H26 H 0.190357 0.277021 0.743409 0.120 Uiso 1 1 calc R U . . .
C27 C 0.2900(5) 0.2215(5) 0.7044(3) 0.096(2) Uani 1 1 d . . . . .
H27 H 0.282436 0.157419 0.718463 0.115 Uiso 1 1 calc R U . . .
C28 C 0.3559(4) 0.2435(5) 0.6686(3) 0.0860(19) Uani 1 1 d . . . . .
H28 H 0.392936 0.194815 0.657988 0.103 Uiso 1 1 calc R U . . .
C29 C 0.3663(3) 0.3395(4) 0.6484(2) 0.0688(16) Uani 1 1 d . . . . .
H29 H 0.410902 0.355518 0.624181 0.083 Uiso 1 1 calc R U . . .
C30 C 0.3451(3) 0.5869(4) 0.6797(2) 0.0596(15) Uani 1 1 d . . . . .
H30 H 0.362151 0.583673 0.722508 0.072 Uiso 1 1 calc R U . . .
C31 C 0.3397(3) 0.6679(4) 0.6441(3) 0.0629(15) Uani 1 1 d . . . . .
H31 H 0.352300 0.731770 0.656924 0.075 Uiso 1 1 calc R U . . .
C32 C 0.3000(3) 0.5379(3) 0.5816(2) 0.0447(12) Uani 1 1 d . . . . .
C33 C 0.2831(3) 0.6922(4) 0.5312(3) 0.0504(13) Uani 1 1 d . . . . .
C34 C 0.2854(3) 0.7926(4) 0.5251(3) 0.0677(16) Uani 1 1 d . . . . .
H34 H 0.306800 0.832519 0.557719 0.081 Uiso 1 1 calc R U . . .
C35 C 0.2542(3) 0.8318(4) 0.4682(3) 0.0775(17) Uani 1 1 d . . . . .
H35 H 0.256097 0.899367 0.461792 0.093 Uiso 1 1 calc R U . . .
C36 C 0.2204(3) 0.7719(4) 0.4207(3) 0.0675(16) Uani 1 1 d . . . . .
H36 H 0.199277 0.798033 0.382523 0.081 Uiso 1 1 calc R U . . .
C37 C 0.2193(3) 0.6727(4) 0.4321(3) 0.0516(13) Uani 1 1 d . . . . .
C38 C 0.2010(3) 0.5030(4) 0.4114(2) 0.0476(12) Uani 1 1 d . . . . .
C39 C 0.1606(3) 0.6043(5) 0.3282(2) 0.0664(16) Uani 1 1 d . . . . .
H39 H 0.147754 0.660727 0.304799 0.080 Uiso 1 1 calc R U . . .
C40 C 0.1556(3) 0.5114(5) 0.3084(2) 0.0696(16) Uani 1 1 d . . . . .
H40 H 0.138820 0.491113 0.267608 0.084 Uiso 1 1 calc R U . . .
C41 C 0.1364(3) 0.2818(4) 0.3797(2) 0.0709(16) Uani 1 1 d . . . . .
H41 H 0.090783 0.305022 0.400180 0.085 Uiso 1 1 calc R U . . .
C42 C 0.1503(4) 0.1822(5) 0.3745(3) 0.093(2) Uani 1 1 d . . . . .
H42 H 0.112929 0.138363 0.391084 0.111 Uiso 1 1 calc R U . . .
C43 C 0.2168(5) 0.1469(5) 0.3459(3) 0.103(2) Uani 1 1 d . . . . .
H43 H 0.225063 0.079419 0.342919 0.124 Uiso 1 1 calc R U . . .
C44 C 0.2726(4) 0.2117(6) 0.3211(3) 0.099(2) Uani 1 1 d . . . . .
H44 H 0.319479 0.188012 0.302482 0.119 Uiso 1 1 calc R U . . .
C45 C 0.2583(4) 0.3119(5) 0.3240(3) 0.0811(18) Uani 1 1 d . . . . .
H45 H 0.294154 0.355866 0.305679 0.097 Uiso 1 1 calc R U . . .
C46 C 0.1906(3) 0.3457(4) 0.3543(2) 0.0580(14) Uani 1 1 d . . . . .
Mn1 Mn 0.24969(4) 0.48923(5) 0.49917(3) 0.0419(2) Uani 1 1 d . . . . .
N1 N 0.4067(2) 0.4790(3) 0.41607(18) 0.0548(11) Uani 1 1 d . . . . .
N2 N 0.3659(3) 0.3472(3) 0.46087(18) 0.0551(11) Uani 1 1 d . . . . .
N3 N 0.2490(3) 0.3468(3) 0.51243(17) 0.0496(10) Uani 1 1 d . . . . .
N4 N 0.1328(3) 0.3731(3) 0.56354(18) 0.0574(11) Uani 1 1 d . . . . .
N5 N 0.0938(2) 0.5199(3) 0.58197(18) 0.0565(11) Uani 1 1 d . . . . .
N6 N 0.3208(2) 0.5080(3) 0.64128(18) 0.0481(10) Uani 1 1 d . . . . .
N7 N 0.3115(2) 0.6378(3) 0.58408(19) 0.0489(10) Uani 1 1 d . . . . .
N8 N 0.2502(2) 0.6318(3) 0.48627(18) 0.0434(10) Uani 1 1 d . . . . .
N9 N 0.1891(2) 0.5984(3) 0.39129(18) 0.0499(10) Uani 1 1 d . . . . .
N10 N 0.1793(2) 0.4497(3) 0.35864(18) 0.0530(11) Uani 1 1 d . . . . .
F1A F 0.0510(10) 0.7980(8) 0.3435(8) 0.132(5) Uani 0.60(2) 1 d D U P A 1
F2A F 0.0048(12) 1.0113(8) 0.3021(8) 0.141(5) Uani 0.60(2) 1 d D U P A 1
F3A F -0.0633(5) 0.8739(11) 0.3216(7) 0.129(6) Uani 0.60(2) 1 d D . P A 1
F4A F 0.1209(6) 0.9291(9) 0.3204(9) 0.144(6) Uani 0.60(2) 1 d D U P A 1
F5A F 0.0269(14) 0.9371(12) 0.3921(4) 0.187(7) Uani 0.60(2) 1 d D U P A 1
F6A F 0.0285(10) 0.8759(12) 0.2515(4) 0.154(5) Uani 0.60(2) 1 d D . P A 1
P1A P 0.0284(4) 0.9048(6) 0.3221(3) 0.080(3) Uani 0.60(2) 1 d D U P A 1
F1B F 0.0437(13) 0.8091(12) 0.3645(10) 0.108(6) Uani 0.40(2) 1 d D U P A 2
F2B F 0.0118(16) 0.9955(15) 0.2820(12) 0.163(9) Uani 0.40(2) 1 d D U P A 2
F3B F -0.0541(12) 0.9158(16) 0.3569(14) 0.172(10) Uani 0.40(2) 1 d D . P A 2
F4B F 0.1091(12) 0.887(2) 0.2909(11) 0.165(10) Uani 0.40(2) 1 d D U P A 2
F5B F 0.0719(17) 0.9639(14) 0.3760(11) 0.169(10) Uani 0.40(2) 1 d D U P A 2
F6B F -0.0179(18) 0.8412(14) 0.2714(12) 0.172(11) Uani 0.40(2) 1 d D . P A 2
P1B P 0.0276(6) 0.9027(8) 0.3234(5) 0.065(4) Uani 0.40(2) 1 d D U P A 2
F1C F 0.3643(8) 0.9494(17) 0.6609(11) 0.182(7) Uani 0.53(3) 1 d D U P B 1
F2C F 0.5541(8) 0.9509(15) 0.6681(9) 0.145(6) Uani 0.53(3) 1 d D U P B 1
F3C F 0.4579(14) 0.8711(11) 0.7189(7) 0.161(6) Uani 0.53(3) 1 d D . P B 1
F4C F 0.4594(13) 1.0320(10) 0.6149(7) 0.130(6) Uani 0.53(3) 1 d D U P B 1
F5C F 0.4565(15) 1.0313(11) 0.7176(6) 0.161(6) Uani 0.53(3) 1 d D U P B 1
F6C F 0.4583(13) 0.8687(12) 0.6133(8) 0.135(5) Uani 0.53(3) 1 d D U P B 1
P1C P 0.4597(7) 0.9498(7) 0.6663(4) 0.071(3) Uani 0.53(3) 1 d D U P B 1
F1D F 0.3792(12) 0.9139(18) 0.6614(13) 0.200(9) Uani 0.47(3) 1 d D U P B 2
F2D F 0.5570(11) 0.9710(19) 0.6347(19) 0.212(10) Uani 0.47(3) 1 d D U P B 2
F3D F 0.5010(18) 0.8575(11) 0.6918(13) 0.193(8) Uani 0.47(3) 1 d D . P B 2
F4D F 0.4347(17) 1.0296(14) 0.6081(10) 0.167(8) Uani 0.47(3) 1 d D U P B 2
F5D F 0.4725(16) 1.0121(14) 0.7082(11) 0.174(8) Uani 0.47(3) 1 d D U P B 2
F6D F 0.4698(17) 0.8751(16) 0.5903(13) 0.187(9) Uani 0.47(3) 1 d D U P B 2
P1D P 0.4681(10) 0.9439(9) 0.6492(10) 0.113(4) Uani 0.47(3) 1 d D U P B 2

loop_
_atom_site_aniso_label
_atom_site_aniso_U_11
_atom_site_aniso_U_22
_atom_site_aniso_U_33
_atom_site_aniso_U_23
_atom_site_aniso_U_13
_atom_site_aniso_U_12
C1 0.046(3) 0.067(4) 0.052(4) -0.002(3) 0.013(3) -0.006(3)
C2 0.073(4) 0.093(5) 0.069(4) 0.006(4) 0.012(3) -0.010(4)
C3 0.109(6) 0.111(6) 0.086(5) 0.033(5) 0.008(4) -0.018(5)
C4 0.082(5) 0.087(5) 0.138(7) 0.027(5) 0.021(5) -0.021(4)
C5 0.071(5) 0.073(5) 0.119(6) -0.010(4) 0.015(4) -0.018(4)
C6 0.054(4) 0.085(4) 0.064(4) -0.007(4) 0.011(3) -0.008(3)
C7 0.057(4) 0.086(4) 0.068(4) -0.015(4) 0.020(3) 0.016(4)
C8 0.067(4) 0.076(4) 0.072(4) -0.022(3) 0.007(3) 0.025(3)
C9 0.048(3) 0.052(3) 0.036(3) -0.003(2) 0.001(3) -0.003(3)
C10 0.078(4) 0.048(3) 0.050(3) -0.005(3) -0.006(3) 0.001(3)
C11 0.112(6) 0.058(4) 0.083(5) -0.006(3) 0.013(4) 0.014(4)
C12 0.146(7) 0.043(4) 0.095(5) 0.000(3) 0.012(5) -0.005(4)
C13 0.118(6) 0.061(4) 0.073(4) 0.008(3) 0.014(4) -0.023(4)
C14 0.073(4) 0.053(4) 0.050(3) 0.002(3) -0.003(3) -0.012(3)
C15 0.049(3) 0.060(3) 0.039(3) -0.004(3) -0.001(3) 0.003(3)
C16 0.075(5) 0.087(5) 0.067(4) 0.007(4) 0.026(3) -0.022(4)
C17 0.058(4) 0.118(5) 0.061(4) 0.003(4) 0.024(3) -0.009(4)
C18 0.093(5) 0.100(5) 0.065(4) -0.010(4) -0.004(4) 0.021(4)
C19 0.123(6) 0.108(6) 0.082(6) -0.042(5) -0.004(5) 0.020(5)
C20 0.089(5) 0.090(5) 0.114(6) -0.011(5) 0.019(5) 0.027(4)
C21 0.084(5) 0.116(6) 0.079(5) 0.013(4) 0.013(4) 0.032(4)
C22 0.067(4) 0.090(5) 0.062(4) -0.007(4) 0.016(3) 0.024(4)
C23 0.047(4) 0.086(4) 0.044(3) -0.004(3) 0.007(3) 0.015(3)
C24 0.048(4) 0.069(4) 0.036(3) 0.007(3) 0.003(3) 0.006(3)
C25 0.090(5) 0.084(5) 0.061(4) 0.016(3) 0.021(4) 0.014(4)
C26 0.105(6) 0.117(6) 0.080(5) 0.043(4) 0.033(4) 0.004(5)
C27 0.110(6) 0.087(5) 0.091(5) 0.046(4) -0.002(5) 0.001(5)
C28 0.083(5) 0.076(5) 0.099(5) 0.013(4) 0.008(4) 0.014(4)
C29 0.059(4) 0.076(4) 0.072(4) 0.008(3) 0.016(3) 0.006(3)
C30 0.054(4) 0.079(4) 0.045(3) -0.014(3) -0.001(3) -0.006(3)
C31 0.062(4) 0.072(4) 0.054(4) -0.029(3) -0.001(3) -0.005(3)
C32 0.047(3) 0.044(3) 0.044(3) -0.005(2) 0.005(3) -0.002(2)
C33 0.048(3) 0.047(3) 0.057(3) -0.005(3) 0.006(3) 0.004(3)
C34 0.077(4) 0.046(3) 0.080(4) -0.007(3) 0.002(3) 0.002(3)
C35 0.081(5) 0.046(3) 0.106(5) 0.009(4) 0.006(4) 0.002(3)
C36 0.068(4) 0.057(4) 0.077(4) 0.022(3) 0.002(3) 0.008(3)
C37 0.045(3) 0.053(3) 0.057(3) 0.007(3) 0.005(3) 0.004(3)
C38 0.044(3) 0.062(3) 0.037(3) -0.002(3) 0.007(2) -0.008(3)
C39 0.069(4) 0.089(5) 0.040(3) 0.012(3) -0.001(3) 0.002(4)
C40 0.076(4) 0.102(5) 0.031(3) 0.003(3) -0.005(3) 0.007(4)
C41 0.063(4) 0.080(4) 0.071(4) -0.016(3) 0.015(3) -0.016(4)
C42 0.104(6) 0.072(5) 0.102(5) -0.018(4) 0.002(5) -0.016(4)
C43 0.128(7) 0.080(5) 0.102(6) -0.044(4) 0.004(5) 0.006(5)
C44 0.106(6) 0.115(6) 0.078(5) -0.053(5) 0.017(4) 0.008(5)
C45 0.083(5) 0.098(5) 0.063(4) -0.027(4) 0.019(3) -0.012(4)
C46 0.058(4) 0.073(4) 0.044(3) -0.019(3) 0.004(3) -0.002(3)
Mn1 0.0463(5) 0.0419(4) 0.0376(4) -0.0034(3) 0.0045(3) -0.0020(4)
N1 0.050(3) 0.066(3) 0.048(3) -0.007(2) 0.010(2) 0.003(2)
N2 0.056(3) 0.057(3) 0.053(3) -0.011(2) 0.006(2) 0.009(2)
N3 0.056(3) 0.045(2) 0.048(3) -0.005(2) 0.004(2) 0.001(2)
N4 0.059(3) 0.063(3) 0.052(3) 0.008(2) 0.009(2) -0.015(2)
N5 0.045(3) 0.076(3) 0.049(3) -0.002(2) 0.010(2) -0.002(2)
N6 0.049(3) 0.057(3) 0.039(3) -0.003(2) 0.003(2) 0.003(2)
N7 0.051(3) 0.049(3) 0.046(3) -0.011(2) 0.001(2) 0.000(2)
N8 0.040(2) 0.043(2) 0.046(3) -0.002(2) 0.003(2) -0.003(2)
N9 0.053(3) 0.057(3) 0.040(3) 0.008(2) 0.001(2) 0.000(2)
N10 0.054(3) 0.073(3) 0.033(3) -0.007(2) 0.001(2) -0.008(2)
F1A 0.114(8) 0.055(5) 0.226(13) 0.023(6) -0.013(9) 0.007(5)
F2A 0.176(11) 0.090(6) 0.158(9) 0.049(5) 0.030(8) 0.048(6)
F3A 0.068(5) 0.185(13) 0.133(11) 0.086(9) -0.002(5) -0.004(6)
F4A 0.091(6) 0.106(8) 0.230(15) 0.060(8) -0.051(7) -0.042(5)
F5A 0.34(2) 0.143(12) 0.074(5) -0.009(5) -0.022(8) 0.016(12)
F6A 0.165(12) 0.222(12) 0.077(5) -0.029(6) 0.030(6) -0.038(9)
P1A 0.084(5) 0.076(6) 0.077(5) 0.020(4) -0.027(4) 0.001(4)
F1B 0.096(11) 0.106(10) 0.119(11) 0.058(8) -0.043(8) -0.041(8)
F2B 0.145(15) 0.139(14) 0.21(2) 0.109(15) 0.036(13) 0.023(12)
F3B 0.129(13) 0.167(16) 0.23(2) 0.007(15) 0.128(14) 0.017(11)
F4B 0.102(13) 0.26(2) 0.136(15) 0.044(13) 0.079(12) 0.067(13)
F5B 0.25(2) 0.103(11) 0.151(15) -0.043(11) -0.007(14) -0.078(12)
F6B 0.19(2) 0.164(14) 0.155(17) -0.054(13) -0.097(16) 0.028(13)
P1B 0.073(7) 0.049(6) 0.075(7) 0.002(5) 0.040(5) -0.007(5)
F1C 0.098(6) 0.181(16) 0.269(16) -0.015(12) 0.051(7) 0.022(7)
F2C 0.089(6) 0.178(13) 0.165(13) 0.010(9) -0.035(6) -0.009(7)
F3C 0.238(16) 0.091(8) 0.158(10) 0.052(7) 0.067(9) 0.015(8)
F4C 0.184(14) 0.081(8) 0.122(9) 0.033(6) -0.029(8) -0.014(8)
F5C 0.315(16) 0.072(7) 0.097(7) -0.022(6) 0.014(8) 0.035(8)
F6C 0.150(11) 0.098(8) 0.157(10) -0.073(8) -0.002(8) 0.004(8)
P1C 0.093(4) 0.052(4) 0.068(4) -0.006(3) -0.004(3) -0.005(3)
F1D 0.131(10) 0.144(14) 0.33(2) -0.104(14) 0.049(12) -0.048(11)
F2D 0.119(9) 0.192(15) 0.33(3) 0.042(15) 0.024(12) -0.014(9)
F3D 0.27(2) 0.106(8) 0.203(17) 0.039(10) 0.053(15) 0.084(11)
F4D 0.203(16) 0.140(11) 0.154(12) -0.018(9) -0.034(11) 0.094(11)
F5D 0.231(18) 0.116(11) 0.168(13) -0.073(10) -0.071(12) 0.014(11)
F6D 0.204(15) 0.146(12) 0.211(15) -0.089(11) -0.005(13) 0.085(10)
P1D 0.108(6) 0.053(5) 0.178(11) -0.030(6) 0.001(6) 0.009(4)

loop_
_atom_type_symbol
_atom_type_description
_atom_type_scat_dispersion_real
_atom_type_scat_dispersion_imag
_atom_type_scat_source
C C 0.0033 0.0016 'International Tables Vol C Tables 4.2.6.8 and 6.1.1.4'
H H 0.0000 0.0000 'International Tables Vol C Tables 4.2.6.8 and 6.1.1.4'
F F 0.0171 0.0103 'International Tables Vol C Tables 4.2.6.8 and 6.1.1.4'
Mn Mn 0.3368 0.7283 'International Tables Vol C Tables 4.2.6.8 and 6.1.1.4'
N N 0.0061 0.0033 'International Tables Vol C Tables 4.2.6.8 and 6.1.1.4'
P P 0.1023 0.0942 'International Tables Vol C Tables 4.2.6.8 and 6.1.1.4'

loop_
_citation_id
_citation_doi
_citation_year
1 10.26434/chemrxiv-2024-r2qq0 2024

loop_
_exptl_crystal_face_index_h
_exptl_crystal_face_index_k
_exptl_crystal_face_index_l
_exptl_crystal_face_perp_dist
0 -2 3 0.0189
0 2 -3 0.0204
0 -1 -1 0.0143
0 1 1 0.0204
-1 0 0 0.2004
1 0 0 0.1879
-1 3 3 0.0627
3 -1 -1 0.1692

loop_
_geom_angle_atom_site_label_1
_geom_angle_atom_site_label_2
_geom_angle_atom_site_label_3
_geom_angle
_geom_angle_site_symmetry_1
_geom_angle_site_symmetry_3
_geom_angle_publ_flag
C2 C1 C6 121.0(5) . . ?
C2 C1 N1 119.7(5) . . ?
C6 C1 N1 119.2(5) . . ?
C1 C2 H2 120.4 . . ?
C1 C2 C3 119.3(6) . . ?
C3 C2 H2 120.4 . . ?
C2 C3 H3 119.3 . . ?
C4 C3 C2 121.3(7) . . ?
C4 C3 H3 119.3 . . ?
C3 C4 H4 120.6 . . ?
C3 C4 C5 118.9(7) . . ?
C5 C4 H4 120.6 . . ?
C4 C5 H5 119.6 . . ?
C4 C5 C6 120.8(6) . . ?
C6 C5 H5 119.6 . . ?
C1 C6 C5 118.7(6) . . ?
C1 C6 H6 120.7 . . ?
C5 C6 H6 120.7 . . ?
C8 C7 H7 125.8 . . ?
C8 C7 N1 108.4(5) . . ?
N1 C7 H7 125.8 . . ?
C7 C8 H8 127.0 . . ?
C7 C8 N2 105.9(5) . . ?
N2 C8 H8 127.0 . . ?
N1 C9 Mn1 141.6(4) . . ?
N1 C9 N2 103.3(4) . . ?
N2 C9 Mn1 114.2(3) . . ?
C11 C10 N2 125.7(6) . . ?
N3 C10 C11 123.8(6) . . ?
N3 C10 N2 110.4(5) . . ?
C10 C11 H11 121.8 . . ?
C10 C11 C12 116.4(6) . . ?
C12 C11 H11 121.8 . . ?
C11 C12 H12 118.9 . . ?
C11 C12 C13 122.2(6) . . ?
C13 C12 H12 118.9 . . ?
C12 C13 H13 122.0 . . ?
C12 C13 C14 116.0(6) . . ?
C14 C13 H13 122.0 . . ?
N3 C14 C13 123.3(5) . . ?
N3 C14 N4 110.6(4) . . ?
N4 C14 C13 126.1(6) . . ?
N4 C15 Mn1 114.6(3) . . ?
N5 C15 Mn1 141.5(4) . . ?
N5 C15 N4 102.6(4) . . ?
C17 C16 H16 127.1 . . ?
C17 C16 N4 105.9(5) . . ?
N4 C16 H16 127.1 . . ?
C16 C17 H17 125.9 . . ?
C16 C17 N5 108.2(5) . . ?
N5 C17 H17 125.9 . . ?
C19 C18 H18 120.0 . . ?
C23 C18 H18 120.0 . . ?
C23 C18 C19 119.9(6) . . ?
C18 C19 H19 120.0 . . ?
C20 C19 C18 120.0(6) . . ?
C20 C19 H19 120.0 . . ?
C19 C20 H20 120.3 . . ?
C19 C20 C21 119.4(7) . . ?
C21 C20 H20 120.3 . . ?
C20 C21 H21 119.3 . . ?
C20 C21 C22 121.3(6) . . ?
C22 C21 H21 119.3 . . ?
C21 C22 H22 120.8 . . ?
C23 C22 C21 118.4(6) . . ?
C23 C22 H22 120.8 . . ?
C18 C23 N5 120.2(5) . . ?
C22 C23 C18 120.9(6) . . ?
C22 C23 N5 118.8(5) . . ?
C25 C24 N6 118.6(5) . . ?
C29 C24 C25 120.4(5) . . ?
C29 C24 N6 121.0(5) . . ?
C24 C25 H25 120.1 . . ?
C24 C25 C26 119.8(6) . . ?
C26 C25 H25 120.1 . . ?
C25 C26 H26 120.1 . . ?
C27 C26 C25 119.8(6) . . ?
C27 C26 H26 120.1 . . ?
C26 C27 H27 119.7 . . ?
C26 C27 C28 120.6(6) . . ?
C28 C27 H27 119.7 . . ?
C27 C28 H28 120.6 . . ?
C27 C28 C29 118.9(6) . . ?
C29 C28 H28 120.6 . . ?
C24 C29 C28 120.5(5) . . ?
C24 C29 H29 119.7 . . ?
C28 C29 H29 119.7 . . ?
C31 C30 H30 126.2 . . ?
C31 C30 N6 107.6(5) . . ?
N6 C30 H30 126.2 . . ?
C30 C31 H31 127.0 . . ?
C30 C31 N7 106.1(5) . . ?
N7 C31 H31 127.0 . . ?
N6 C32 Mn1 141.6(4) . . ?
N6 C32 N7 103.6(4) . . ?
N7 C32 Mn1 114.3(3) . . ?
C34 C33 N7 126.4(5) . . ?
N8 C33 C34 123.6(5) . . ?
N8 C33 N7 110.0(4) . . ?
C33 C34 H34 121.5 . . ?
C33 C34 C35 117.0(5) . . ?
C35 C34 H34 121.5 . . ?
C34 C35 H35 119.5 . . ?
C36 C35 C34 121.0(5) . . ?
C36 C35 H35 119.5 . . ?
C35 C36 H36 121.2 . . ?
C37 C36 C35 117.5(5) . . ?
C37 C36 H36 121.2 . . ?
C36 C37 N9 127.7(5) . . ?
N8 C37 C36 123.1(5) . . ?
N8 C37 N9 109.2(4) . . ?
N9 C38 Mn1 114.8(3) . . ?
N10 C38 Mn1 142.0(4) . . ?
N10 C38 N9 103.0(4) . . ?
C40 C39 H39 127.6 . . ?
C40 C39 N9 104.8(5) . . ?
N9 C39 H39 127.6 . . ?
C39 C40 H40 125.5 . . ?
C39 C40 N10 109.0(5) . . ?
N10 C40 H40 125.5 . . ?
C42 C41 H41 120.5 . . ?
C46 C41 H41 120.5 . . ?
C46 C41 C42 119.0(6) . . ?
C41 C42 H42 119.3 . . ?
C43 C42 C41 121.5(6) . . ?
C43 C42 H42 119.3 . . ?
C42 C43 H43 120.2 . . ?
C42 C43 C44 119.6(7) . . ?
C44 C43 H43 120.2 . . ?
C43 C44 H44 120.1 . . ?
C45 C44 C43 119.7(6) . . ?
C45 C44 H44 120.1 . . ?
C44 C45 H45 120.4 . . ?
C46 C45 C44 119.3(6) . . ?
C46 C45 H45 120.4 . . ?
C41 C46 C45 120.8(6) . . ?
C41 C46 N10 121.3(5) . . ?
C45 C46 N10 117.9(5) . . ?
C9 Mn1 C15 155.3(2) . . ?
C9 Mn1 C32 99.29(17) . . ?
C15 Mn1 C32 85.53(18) . . ?
C38 Mn1 C9 85.59(18) . . ?
C38 Mn1 C15 100.23(18) . . ?
C38 Mn1 C32 155.1(2) . . ?
N3 Mn1 C9 77.65(19) . . ?
N3 Mn1 C15 77.63(19) . . ?
N3 Mn1 C32 102.12(17) . . ?
N3 Mn1 C38 102.75(18) . . ?
N3 Mn1 N8 179.76(17) . . ?
N8 Mn1 C9 102.54(17) . . ?
N8 Mn1 C15 102.19(17) . . ?
N8 Mn1 C32 77.70(17) . . ?
N8 Mn1 C38 77.43(18) . . ?
C7 N1 C1 124.2(5) . . ?
C9 N1 C1 124.7(4) . . ?
C9 N1 C7 111.1(4) . . ?
C9 N2 C8 111.3(4) . . ?
C9 N2 C10 116.8(4) . . ?
C10 N2 C8 130.7(5) . . ?
C10 N3 C14 118.3(5) . . ?
C10 N3 Mn1 121.0(4) . . ?
C14 N3 Mn1 120.8(4) . . ?
C15 N4 C14 116.5(4) . . ?
C15 N4 C16 112.3(5) . . ?
C16 N4 C14 129.9(5) . . ?
C15 N5 C17 111.0(5) . . ?
C15 N5 C23 125.4(4) . . ?
C17 N5 C23 123.5(5) . . ?
C30 N6 C24 124.3(4) . . ?
C32 N6 C24 124.4(4) . . ?
C32 N6 C30 111.1(4) . . ?
C31 N7 C33 130.7(4) . . ?
C32 N7 C31 111.6(4) . . ?
C32 N7 C33 117.1(4) . . ?
C33 N8 Mn1 120.8(3) . . ?
C37 N8 C33 117.7(4) . . ?
C37 N8 Mn1 121.5(3) . . ?
C38 N9 C37 116.8(4) . . ?
C38 N9 C39 112.6(4) . . ?
C39 N9 C37 129.6(5) . . ?
C38 N10 C40 110.5(5) . . ?
C38 N10 C46 123.4(4) . . ?
C40 N10 C46 125.6(4) . . ?
F2A P1A F1A 178.8(9) . . ?
F2A P1A F3A 91.3(7) . . ?
F3A P1A F1A 88.1(7) . . ?
F4A P1A F1A 89.2(7) . . ?
F4A P1A F2A 91.5(8) . . ?
F4A P1A F3A 176.2(8) . . ?
F5A P1A F1A 90.3(7) . . ?
F5A P1A F2A 88.7(7) . . ?
F5A P1A F3A 91.8(7) . . ?
F5A P1A F4A 90.8(7) . . ?
F6A P1A F1A 91.7(8) . . ?
F6A P1A F2A 89.3(7) . . ?
F6A P1A F3A 87.9(6) . . ?
F6A P1A F4A 89.6(7) . . ?
F6A P1A F5A 178.0(9) . . ?
F2B P1B F1B 179.6(13) . . ?
F3B P1B F1B 88.4(10) . . ?
F3B P1B F2B 91.9(11) . . ?
F4B P1B F1B 89.9(10) . . ?
F4B P1B F2B 89.8(10) . . ?
F4B P1B F3B 178.3(11) . . ?
F4B P1B F5B 90.3(9) . . ?
F4B P1B F6B 90.6(9) . . ?
F5B P1B F1B 89.0(10) . . ?
F5B P1B F2B 91.3(11) . . ?
F5B P1B F3B 90.1(10) . . ?
F5B P1B F6B 179.1(11) . . ?
F6B P1B F1B 90.8(9) . . ?
F6B P1B F2B 89.0(10) . . ?
F6B P1B F3B 89.0(9) . . ?
F1C P1C F6C 87.7(8) . . ?
F2C P1C F1C 177.2(10) . . ?
F2C P1C F4C 89.1(8) . . ?
F2C P1C F5C 92.1(8) . . ?
F2C P1C F6C 90.6(8) . . ?
F3C P1C F1C 90.1(8) . . ?
F3C P1C F2C 92.1(8) . . ?
F3C P1C F4C 177.7(9) . . ?
F3C P1C F5C 89.9(7) . . ?
F3C P1C F6C 91.0(8) . . ?
F4C P1C F1C 88.7(8) . . ?
F4C P1C F6C 90.9(8) . . ?
F5C P1C F1C 89.5(9) . . ?
F5C P1C F4C 88.1(8) . . ?
F5C P1C F6C 177.1(10) . . ?
F1D P1D F2D 177.7(12) . . ?
F1D P1D F3D 90.6(10) . . ?
F1D P1D F5D 92.3(10) . . ?
F1D P1D F6D 91.1(10) . . ?
F2D P1D F3D 89.3(9) . . ?
F2D P1D F5D 90.0(10) . . ?
F2D P1D F6D 86.6(10) . . ?
F4D P1D F1D 88.8(11) . . ?
F4D P1D F2D 91.3(10) . . ?
F4D P1D F3D 179.0(12) . . ?
F4D P1D F5D 89.9(10) . . ?
F4D P1D F6D 91.7(10) . . ?
F5D P1D F3D 89.4(10) . . ?
F5D P1D F6D 176.3(12) . . ?
F6D P1D F3D 89.1(9) . . ?

loop_
_geom_bond_atom_site_label_1
_geom_bond_atom_site_label_2
_geom_bond_distance
_geom_bond_site_symmetry_2
_geom_bond_publ_flag
C1 C2 1.365(6) . ?
C1 C6 1.373(6) . ?
C1 N1 1.420(6) . ?
C2 H2 0.9300 . ?
C2 C3 1.374(7) . ?
C3 H3 0.9300 . ?
C3 C4 1.366(8) . ?
C4 H4 0.9300 . ?
C4 C5 1.373(8) . ?
C5 H5 0.9300 . ?
C5 C6 1.388(7) . ?
C6 H6 0.9300 . ?
C7 H7 0.9300 . ?
C7 C8 1.320(7) . ?
C7 N1 1.391(6) . ?
C8 H8 0.9300 . ?
C8 N2 1.397(6) . ?
C9 Mn1 1.987(5) . ?
C9 N1 1.352(5) . ?
C9 N2 1.381(5) . ?
C10 C11 1.375(7) . ?
C10 N2 1.386(6) . ?
C10 N3 1.331(6) . ?
C11 H11 0.9300 . ?
C11 C12 1.385(7) . ?
C12 H12 0.9300 . ?
C12 C13 1.386(7) . ?
C13 H13 0.9300 . ?
C13 C14 1.387(6) . ?
C14 N3 1.343(6) . ?
C14 N4 1.386(6) . ?
C15 Mn1 1.990(5) . ?
C15 N4 1.383(5) . ?
C15 N5 1.355(5) . ?
C16 H16 0.9300 . ?
C16 C17 1.323(7) . ?
C16 N4 1.383(6) . ?
C17 H17 0.9300 . ?
C17 N5 1.398(6) . ?
C18 H18 0.9300 . ?
C18 C19 1.377(8) . ?
C18 C23 1.368(7) . ?
C19 H19 0.9300 . ?
C19 C20 1.367(8) . ?
C20 H20 0.9300 . ?
C20 C21 1.367(8) . ?
C21 H21 0.9300 . ?
C21 C22 1.382(7) . ?
C22 H22 0.9300 . ?
C22 C23 1.366(6) . ?
C23 N5 1.428(6) . ?
C24 C25 1.364(6) . ?
C24 C29 1.349(6) . ?
C24 N6 1.422(6) . ?
C25 H25 0.9300 . ?
C25 C26 1.376(7) . ?
C26 H26 0.9300 . ?
C26 C27 1.362(8) . ?
C27 H27 0.9300 . ?
C27 C28 1.369(7) . ?
C28 H28 0.9300 . ?
C28 C29 1.386(7) . ?
C29 H29 0.9300 . ?
C30 H30 0.9300 . ?
C30 C31 1.332(6) . ?
C30 N6 1.390(5) . ?
C31 H31 0.9300 . ?
C31 N7 1.384(5) . ?
C32 Mn1 1.997(5) . ?
C32 N6 1.346(5) . ?
C32 N7 1.372(5) . ?
C33 C34 1.372(6) . ?
C33 N7 1.396(6) . ?
C33 N8 1.346(5) . ?
C34 H34 0.9300 . ?
C34 C35 1.384(7) . ?
C35 H35 0.9300 . ?
C35 C36 1.383(7) . ?
C36 H36 0.9300 . ?
C36 C37 1.371(6) . ?
C37 N8 1.345(5) . ?
C37 N9 1.399(6) . ?
C38 Mn1 1.982(5) . ?
C38 N9 1.377(5) . ?
C38 N10 1.358(5) . ?
C39 H39 0.9300 . ?
C39 C40 1.331(6) . ?
C39 N9 1.387(5) . ?
C40 H40 0.9300 . ?
C40 N10 1.389(6) . ?
C41 H41 0.9300 . ?
C41 C42 1.378(7) . ?
C41 C46 1.364(6) . ?
C42 H42 0.9300 . ?
C42 C43 1.350(8) . ?
C43 H43 0.9300 . ?
C43 C44 1.385(8) . ?
C44 H44 0.9300 . ?
C44 C45 1.384(7) . ?
C45 H45 0.9300 . ?
C45 C46 1.377(6) . ?
C46 N10 1.429(6) . ?
Mn1 N3 1.957(4) . ?
Mn1 N8 1.958(4) . ?
F1A P1A 1.560(8) . ?
F2A P1A 1.553(9) . ?
F3A P1A 1.553(8) . ?
F4A P1A 1.548(9) . ?
F5A P1A 1.533(9) . ?
F6A P1A 1.532(8) . ?
F1B P1B 1.554(11) . ?
F2B P1B 1.547(11) . ?
F3B P1B 1.543(11) . ?
F4B P1B 1.534(10) . ?
F5B P1B 1.539(11) . ?
F6B P1B 1.540(11) . ?
F1C P1C 1.556(10) . ?
F2C P1C 1.540(10) . ?
F3C P1C 1.539(9) . ?
F4C P1C 1.552(9) . ?
F5C P1C 1.547(9) . ?
F6C P1C 1.564(9) . ?
F1D P1D 1.538(11) . ?
F2D P1D 1.539(11) . ?
F3D P1D 1.559(11) . ?
F4D P1D 1.537(11) . ?
F5D P1D 1.546(11) . ?
F6D P1D 1.550(11) . ?

loop_
_geom_torsion_atom_site_label_1
_geom_torsion_atom_site_label_2
_geom_torsion_atom_site_label_3
_geom_torsion_atom_site_label_4
_geom_torsion
_geom_torsion_site_symmetry_1
_geom_torsion_site_symmetry_2
_geom_torsion_site_symmetry_3
_geom_torsion_site_symmetry_4
_geom_torsion_publ_flag
C1 C2 C3 C4 0.4(10) . . . . ?
C2 C1 C6 C5 0.2(8) . . . . ?
C2 C1 N1 C7 60.1(7) . . . . ?
C2 C1 N1 C9 -116.3(5) . . . . ?
C2 C3 C4 C5 0.5(11) . . . . ?
C3 C4 C5 C6 -1.0(10) . . . . ?
C4 C5 C6 C1 0.7(9) . . . . ?
C6 C1 C2 C3 -0.7(8) . . . . ?
C6 C1 N1 C7 -120.0(5) . . . . ?
C6 C1 N1 C9 63.7(7) . . . . ?
C7 C8 N2 C9 0.9(6) . . . . ?
C7 C8 N2 C10 167.5(5) . . . . ?
C8 C7 N1 C1 -177.5(5) . . . . ?
C8 C7 N1 C9 -0.7(6) . . . . ?
C10 C11 C12 C13 -0.4(9) . . . . ?
C11 C10 N2 C8 14.9(8) . . . . ?
C11 C10 N2 C9 -179.2(5) . . . . ?
C11 C10 N3 C14 -0.9(7) . . . . ?
C11 C10 N3 Mn1 177.9(4) . . . . ?
C11 C12 C13 C14 -0.6(9) . . . . ?
C12 C13 C14 N3 1.0(8) . . . . ?
C12 C13 C14 N4 -177.0(5) . . . . ?
C13 C14 N3 C10 -0.3(7) . . . . ?
C13 C14 N3 Mn1 -179.1(4) . . . . ?
C13 C14 N4 C15 178.8(5) . . . . ?
C13 C14 N4 C16 13.0(8) . . . . ?
C16 C17 N5 C15 -1.3(6) . . . . ?
C16 C17 N5 C23 -178.2(5) . . . . ?
C17 C16 N4 C14 167.3(5) . . . . ?
C17 C16 N4 C15 0.9(6) . . . . ?
C18 C19 C20 C21 -0.7(11) . . . . ?
C18 C23 N5 C15 -120.6(6) . . . . ?
C18 C23 N5 C17 55.9(7) . . . . ?
C19 C18 C23 C22 -1.2(9) . . . . ?
C19 C18 C23 N5 179.6(5) . . . . ?
C19 C20 C21 C22 -0.3(10) . . . . ?
C20 C21 C22 C23 0.6(9) . . . . ?
C21 C22 C23 C18 0.2(8) . . . . ?
C21 C22 C23 N5 179.4(5) . . . . ?
C22 C23 N5 C15 60.2(7) . . . . ?
C22 C23 N5 C17 -123.3(5) . . . . ?
C23 C18 C19 C20 1.5(10) . . . . ?
C24 C25 C26 C27 2.1(10) . . . . ?
C25 C24 C29 C28 1.2(8) . . . . ?
C25 C24 N6 C30 72.8(6) . . . . ?
C25 C24 N6 C32 -101.6(6) . . . . ?
C25 C26 C27 C28 -1.2(11) . . . . ?
C26 C27 C28 C29 0.3(10) . . . . ?
C27 C28 C29 C24 -0.3(9) . . . . ?
C29 C24 C25 C26 -2.1(8) . . . . ?
C29 C24 N6 C30 -108.1(6) . . . . ?
C29 C24 N6 C32 77.6(6) . . . . ?
C30 C31 N7 C32 -0.7(6) . . . . ?
C30 C31 N7 C33 169.2(5) . . . . ?
C31 C30 N6 C24 -174.9(4) . . . . ?
C31 C30 N6 C32 0.1(6) . . . . ?
C33 C34 C35 C36 1.8(8) . . . . ?
C34 C33 N7 C31 7.6(8) . . . . ?
C34 C33 N7 C32 177.1(4) . . . . ?
C34 C33 N8 C37 1.2(7) . . . . ?
C34 C33 N8 Mn1 -179.9(4) . . . . ?
C34 C35 C36 C37 -0.3(8) . . . . ?
C35 C36 C37 N8 -0.9(8) . . . . ?
C35 C36 C37 N9 -179.4(5) . . . . ?
C36 C37 N8 C33 0.5(7) . . . . ?
C36 C37 N8 Mn1 -178.3(4) . . . . ?
C36 C37 N9 C38 174.8(5) . . . . ?
C36 C37 N9 C39 6.8(8) . . . . ?
C39 C40 N10 C38 -0.7(6) . . . . ?
C39 C40 N10 C46 -172.8(5) . . . . ?
C40 C39 N9 C37 167.6(5) . . . . ?
C40 C39 N9 C38 -0.8(6) . . . . ?
C41 C42 C43 C44 0.0(10) . . . . ?
C41 C46 N10 C38 81.0(6) . . . . ?
C41 C46 N10 C40 -107.9(6) . . . . ?
C42 C41 C46 C45 -0.2(8) . . . . ?
C42 C41 C46 N10 -179.6(5) . . . . ?
C42 C43 C44 C45 -2.0(10) . . . . ?
C43 C44 C45 C46 3.0(9) . . . . ?
C44 C45 C46 C41 -1.9(8) . . . . ?
C44 C45 C46 N10 177.6(5) . . . . ?
C45 C46 N10 C38 -98.5(6) . . . . ?
C45 C46 N10 C40 72.6(7) . . . . ?
C46 C41 C42 C43 1.1(9) . . . . ?
Mn1 C9 N1 C1 10.9(8) . . . . ?
Mn1 C9 N1 C7 -165.8(4) . . . . ?
Mn1 C9 N2 C8 169.9(3) . . . . ?
Mn1 C9 N2 C10 1.3(5) . . . . ?
Mn1 C15 N4 C14 -0.1(5) . . . . ?
Mn1 C15 N4 C16 168.2(3) . . . . ?
Mn1 C15 N5 C17 -163.3(4) . . . . ?
Mn1 C15 N5 C23 13.5(8) . . . . ?
Mn1 C32 N6 C24 3.4(8) . . . . ?
Mn1 C32 N6 C30 -171.6(4) . . . . ?
Mn1 C32 N7 C31 174.7(3) . . . . ?
Mn1 C32 N7 C33 3.3(5) . . . . ?
Mn1 C38 N9 C37 5.7(5) . . . . ?
Mn1 C38 N9 C39 175.6(3) . . . . ?
Mn1 C38 N10 C40 -172.8(4) . . . . ?
Mn1 C38 N10 C46 -0.6(8) . . . . ?
N1 C1 C2 C3 179.2(5) . . . . ?
N1 C1 C6 C5 -179.8(4) . . . . ?
N1 C7 C8 N2 -0.1(6) . . . . ?
N1 C9 N2 C8 -1.3(5) . . . . ?
N1 C9 N2 C10 -169.9(4) . . . . ?
N2 C9 N1 C1 178.0(4) . . . . ?
N2 C9 N1 C7 1.2(5) . . . . ?
N2 C10 C11 C12 -179.9(5) . . . . ?
N2 C10 N3 C14 -179.9(4) . . . . ?
N2 C10 N3 Mn1 -1.1(5) . . . . ?
N3 C10 C11 C12 1.2(8) . . . . ?
N3 C10 N2 C8 -166.1(4) . . . . ?
N3 C10 N2 C9 -0.2(6) . . . . ?
N3 C14 N4 C15 0.6(6) . . . . ?
N3 C14 N4 C16 -165.3(5) . . . . ?
N4 C14 N3 C10 178.0(4) . . . . ?
N4 C14 N3 Mn1 -0.8(5) . . . . ?
N4 C15 N5 C17 1.7(5) . . . . ?
N4 C15 N5 C23 178.6(4) . . . . ?
N4 C16 C17 N5 0.2(6) . . . . ?
N5 C15 N4 C14 -170.0(4) . . . . ?
N5 C15 N4 C16 -1.6(5) . . . . ?
N6 C24 C25 C26 177.0(5) . . . . ?
N6 C24 C29 C28 -177.9(5) . . . . ?
N6 C30 C31 N7 0.4(5) . . . . ?
N6 C32 N7 C31 0.7(5) . . . . ?
N6 C32 N7 C33 -170.7(4) . . . . ?
N7 C32 N6 C24 174.5(4) . . . . ?
N7 C32 N6 C30 -0.5(5) . . . . ?
N7 C33 C34 C35 179.6(5) . . . . ?
N7 C33 N8 C37 179.5(4) . . . . ?
N7 C33 N8 Mn1 -1.6(5) . . . . ?
N8 C33 C34 C35 -2.3(8) . . . . ?
N8 C33 N7 C31 -170.6(4) . . . . ?
N8 C33 N7 C32 -1.2(6) . . . . ?
N8 C37 N9 C38 -3.9(5) . . . . ?
N8 C37 N9 C39 -171.8(4) . . . . ?
N9 C37 N8 C33 179.2(4) . . . . ?
N9 C37 N8 Mn1 0.4(5) . . . . ?
N9 C38 N10 C40 0.2(5) . . . . ?
N9 C38 N10 C46 172.5(4) . . . . ?
N9 C39 C40 N10 0.9(6) . . . . ?
N10 C38 N9 C37 -169.6(4) . . . . ?
N10 C38 N9 C39 0.3(5) . . . . ?

loop_
_exptl_oxdiff_crystal_face_indexfrac_h
_exptl_oxdiff_crystal_face_indexfrac_k
_exptl_oxdiff_crystal_face_indexfrac_l
_exptl_oxdiff_crystal_face_x
_exptl_oxdiff_crystal_face_y
_exptl_oxdiff_crystal_face_z
0.0030 -2.0010 3.0011 -0.0086 -0.0228 0.1436
-0.0030 2.0010 -3.0011 0.0086 0.0228 -0.1436
0.0010 -0.9993 -1.0020 -0.0610 0.0051 0.0110
-0.0010 0.9993 1.0020 0.0610 -0.0051 -0.0110
-0.9992 0.0000 0.0000 0.0037 0.0429 0.0058
0.9992 -0.0000 -0.0000 -0.0037 -0.0429 -0.0058
-1.0022 2.9979 3.0061 0.1866 0.0276 -0.0273
2.9987 -0.9993 -1.0022 -0.0721 -0.1236 -0.0062
